data_9017557
loop_
_publ_author_name
'Lussier, A. J.'
'Hawthorne, F. C.'

_publ_section_title
;
 Short-range constraints on chemical and structural variations in bavenite
 Sample: 12BAV
;
_journal_name_full 'Mineralogical Magazine'
_journal_page_first 213
_journal_page_last 239
_journal_volume 75
_journal_year 2011
_chemical_compound_source 'Baveno, Italy'
_chemical_formula_sum 'Al0.622 Be3.21 Ca3.745 H2 Na0.087 O28 Si9.168'
_chemical_name_mineral Bavenite
_space_group_IT_number 63
_space_group_name_Hall '-C 2c 2'
_space_group_name_H-M_alt 'C m c m'
_symmetry_space_group_name_H-M 'C m c m'
_cell_angle_alpha 90
_cell_angle_beta 90
_cell_angle_gamma 90
_cell_length_a 23.198
_cell_length_b 4.9620
_cell_length_c 19.4262
_cell_formula_units_Z 4
_cell_volume 2236.120
_database_code_amcsd 0019878
_exptl_crystal_density_diffrn 2.689
_cod_data_source_file inputs/fixed/downloads/18/18383.cif
_cod_data_source_block 18383
_cod_original_formula_sum 'Na.087 Ca3.745 Si9.168 Be3.21 Al.622 O28 H2'
_cod_database_code 9017557

loop_
_space_group_symop_operation_xyz
x,y,z
1/2+x,1/2+y,z
x,-y,1/2+z
1/2+x,1/2-y,1/2+z
-x,y,1/2-z
1/2-x,1/2+y,1/2-z
-x,y,z
1/2-x,1/2+y,z
x,-y,-z
1/2+x,1/2-y,-z
x,y,1/2-z
1/2+x,1/2+y,1/2-z
-x,-y,1/2+z
1/2-x,1/2-y,1/2+z
-x,-y,-z
1/2-x,1/2-y,-z

loop_
_atom_site_aniso_label
_atom_site_aniso_U_11
_atom_site_aniso_U_22
_atom_site_aniso_U_33
_atom_site_aniso_U_12
_atom_site_aniso_U_13
_atom_site_aniso_U_23
Na 0.01420 0.01460 0.01580 -0.00120 0.00150 0.01210
Ca 0.01420 0.01460 0.01580 -0.00120 0.00150 0.01210
SiT1 0.00810 0.00720 0.00810 0.00000 0.00000 0.00890
BeT2 0.01000 0.00700 0.01500 0.00000 0.00000 0.00700
SiT3 0.00840 0.00840 0.00930 0.00000 -0.00170 0.00750
BeT3 0.00840 0.00840 0.00930 0.00000 -0.00170 0.00750
SiT4 0.00760 0.01100 0.00760 0.00000 0.00090 0.00450
AlT4 0.00760 0.01100 0.00760 0.00000 0.00090 0.00450
SiT5 0.00890 0.00850 0.01020 0.00000 -0.00270 0.00800
SiT6 0.00810 0.00820 0.00920 0.00080 0.00020 0.00690
O1 0.00940 0.01200 0.00900 0.00000 -0.00190 0.00700
O2 0.01300 0.01300 0.00600 0.00000 0.00280 0.02100
O3 0.01240 0.01330 0.01050 0.00320 0.00220 0.01340
O4 0.01410 0.01410 0.01580 0.00050 -0.00390 0.01240
O5 0.01250 0.01410 0.01830 -0.00080 0.00000 0.00520
O6 0.01060 0.01210 0.00680 0.00050 0.00360 0.01300
O7 0.01130 0.01060 0.01360 0.00330 0.00150 0.00960
O8 0.01140 0.00790 0.00900 0.00000 0.00000 0.01700
O9 0.00820 0.00590 0.01000 0.00000 0.00000 0.00880

loop_
_atom_site_label
_atom_site_fract_x
_atom_site_fract_y
_atom_site_fract_z
_atom_site_occupancy
_atom_site_U_iso_or_equiv
Na 0.08175 0.25780 0.15418 0.02175 -0.00120
Ca 0.08175 0.25780 0.15418 0.93625 -0.00120
SiT1 0.00000 0.77250 0.25000 1.00000 ?
BeT2 0.12410 0.82350 0.25000 1.00000 0.00300
SiT3 0.00000 0.72160 0.10338 0.39500 ?
BeT3 0.00000 0.72160 0.10338 0.60500 ?
SiT4 0.09309 0.50000 0.00000 0.68900 ?
AlT4 0.09309 0.50000 0.00000 0.31100 ?
SiT5 0.17006 0.00000 0.00000 1.00000 ?
SiT6 0.21372 0.86700 0.14452 1.00000 0.00020
O1 0.00000 0.57560 0.18213 1.00000 ?
O2 0.00000 0.03700 0.10820 1.00000 ?
O3 0.05742 0.59330 0.06836 1.00000 0.00560
O4 0.13069 0.24100 0.03210 1.00000 0.00130
O5 0.20770 0.87770 0.06124 1.00000 0.00040
O6 0.23307 0.56420 0.16577 1.00000 0.00140
O7 0.15426 0.94300 0.18014 1.00000 0.00100
O8 0.12103 0.49750 0.25000 1.00000 0.00110
O9 0.05789 0.95930 0.25000 1.00000 -0.00180
H8 0.16060 0.42800 0.25000 1.00000 0.01500

loop_
_cod_related_entry_id
_cod_related_entry_database
_cod_related_entry_code
1 AMCSD 0019878
